data_4072968
loop_
_publ_author_name
'Bowman, Lyndsey J.'
'Izod, Keith'
'Clegg, William'
'Harrington, Ross W.'

_publ_section_title
;
 Synthesis and Structures of Ln(II) and Ln(III) Dialkyls Derived from
 LnI2(Ln = Nd, Tm, Yb)
;
_journal_issue 10
_journal_name_full Organometallics
_journal_page_first 2646
_journal_paper_doi 10.1021/om0611711
_journal_volume 26
_journal_year 2007
_chemical_formula_moiety 'C25 H63 O4 Si6 Tm'
_chemical_formula_sum 'C25 H63 O4 Si6 Tm'
_chemical_formula_weight 765.22
_chemical_name_systematic
;
 ?
;
_space_group_IT_number 33
_symmetry_cell_setting orthorhombic
_symmetry_space_group_name_Hall 'P 2c -2n'
_symmetry_space_group_name_H-M 'P n a 21'
_atom_sites_solution_hydrogens geom
_atom_sites_solution_primary direct
_atom_sites_solution_secondary difmap
_audit_creation_method SHELXL-97
_cell_angle_alpha 90.00
_cell_angle_beta 90.00
_cell_angle_gamma 90.00
_cell_formula_units_Z 4
_cell_length_a 23.6067(15)
_cell_length_b 9.6827(6)
_cell_length_c 16.0840(10)
_cell_measurement_reflns_used 25353
_cell_measurement_temperature 150(2)
_cell_measurement_theta_max 28.49
_cell_measurement_theta_min 2.27
_cell_volume 3676.4(4)
_computing_cell_refinement 'Bruker SAINT'
_computing_data_collection 'Bruker SMART'
_computing_data_reduction 'Bruker SAINT'
_computing_molecular_graphics 'Bruker SHELXTL'
_computing_publication_material 'Bruker SHELXTL and local programs'
_computing_structure_refinement 'Bruker SHELXTL'
_computing_structure_solution 'Bruker SHELXTL'
_diffrn_ambient_temperature 150(2)
_diffrn_measured_fraction_theta_full 0.999
_diffrn_measured_fraction_theta_max 0.999
_diffrn_measurement_device_type 'Bruker SMART 1K CCD diffractometer'
_diffrn_measurement_method 'thin-slice \w scans'
_diffrn_radiation_monochromator graphite
_diffrn_radiation_source 'sealed tube'
_diffrn_radiation_type MoK\a
_diffrn_radiation_wavelength 0.71073
_diffrn_reflns_av_R_equivalents 0.0408
_diffrn_reflns_av_sigmaI/netI 0.0429
_diffrn_reflns_limit_h_max 28
_diffrn_reflns_limit_h_min -27
_diffrn_reflns_limit_k_max 11
_diffrn_reflns_limit_k_min -11
_diffrn_reflns_limit_l_max 19
_diffrn_reflns_limit_l_min -19
_diffrn_reflns_number 25600
_diffrn_reflns_theta_full 24.99
_diffrn_reflns_theta_max 24.99
_diffrn_reflns_theta_min 1.73
_diffrn_standards_number 0
_exptl_absorpt_coefficient_mu 2.635
_exptl_absorpt_correction_T_max 0.726
_exptl_absorpt_correction_T_min 0.486
_exptl_absorpt_correction_type multi-scan
_exptl_absorpt_process_details SADABS
_exptl_crystal_colour colourless
_exptl_crystal_density_diffrn 1.383
_exptl_crystal_density_method 'not measured'
_exptl_crystal_description block
_exptl_crystal_F_000 1592
_exptl_crystal_size_max 0.32
_exptl_crystal_size_mid 0.24
_exptl_crystal_size_min 0.13
_refine_diff_density_max 1.376
_refine_diff_density_min -3.393
_refine_diff_density_rms 0.154
_refine_ls_abs_structure_details 'Flack H D (1983), Acta Cryst. A39, 876-881'
_refine_ls_abs_structure_Flack 0.047(12)
_refine_ls_extinction_method none
_refine_ls_goodness_of_fit_ref 1.372
_refine_ls_hydrogen_treatment constr
_refine_ls_matrix_type full
_refine_ls_number_parameters 316
_refine_ls_number_reflns 6438
_refine_ls_number_restraints 1
_refine_ls_restrained_S_all 1.372
_refine_ls_R_factor_all 0.0527
_refine_ls_R_factor_gt 0.0490
_refine_ls_shift/su_max 0.001
_refine_ls_shift/su_mean 0.000
_refine_ls_structure_factor_coef Fsqd
_refine_ls_weighting_details 'calc w=1/[\s^2^(Fo^2^)+(0.0000P)^2^+16.2559P] where P=(Fo^2^+2Fc^2^)/3'
_refine_ls_weighting_scheme calc
_refine_ls_wR_factor_gt 0.0897
_refine_ls_wR_factor_ref 0.0907
_reflns_number_gt 6053
_reflns_number_total 6438
_reflns_threshold_expression I>2\s(I)
_cod_data_source_file om0611711si20061222_060252.cif
_cod_data_source_block ki218_compound9
_cod_database_code 4072968

loop_
_symmetry_equiv_pos_as_xyz
'x, y, z'
'-x, -y, z+1/2'
'-x+1/2, y+1/2, z+1/2'
'x+1/2, -y+1/2, z'

loop_
_atom_site_label
_atom_site_type_symbol
_atom_site_fract_x
_atom_site_fract_y
_atom_site_fract_z
_atom_site_U_iso_or_equiv
_atom_site_adp_type
_atom_site_occupancy
_atom_site_symmetry_multiplicity
_atom_site_calc_flag
_atom_site_refinement_flags
Tm Tm 0.852871(13) 0.15330(3) 0.27257(3) 0.01510(9) Uani 1 1 d .
Si1 Si 0.73596(10) 0.3103(2) 0.25011(12) 0.0164(5) Uani 1 1 d .
Si2 Si 0.71087(11) 0.0312(3) 0.32586(16) 0.0254(6) Uani 1 1 d .
Si3 Si 0.72663(10) 0.0648(2) 0.13335(15) 0.0177(5) Uani 1 1 d .
Si4 Si 0.88143(11) -0.0892(3) 0.11232(15) 0.0169(5) Uani 1 1 d .
Si5 Si 0.98548(10) -0.0371(3) 0.22346(15) 0.0211(5) Uani 1 1 d .
Si6 Si 0.93742(10) 0.2019(2) 0.11876(15) 0.0205(5) Uani 1 1 d .
O1 O 0.7951(2) 0.3490(6) 0.3082(3) 0.0244(13) Uani 1 1 d .
O2 O 0.8904(3) 0.3066(7) 0.1700(4) 0.0188(15) Uani 1 1 d .
O4 O 0.8610(3) 0.0165(6) 0.3649(3) 0.0250(14) Uani 1 1 d .
O3 O 0.9124(3) 0.2968(7) 0.3580(4) 0.0197(14) Uani 1 1 d .
C1 C 0.7984(4) 0.4760(9) 0.3525(6) 0.033(2) Uani 1 1 d .
H1A H 0.8346 0.4809 0.3822 0.039 Uiso 1 1 calc R
H1B H 0.7671 0.4812 0.3925 0.039 Uiso 1 1 calc R
H1C H 0.7957 0.5531 0.3133 0.039 Uiso 1 1 calc R
C2 C 0.6718(4) 0.3827(9) 0.3057(6) 0.030(2) Uani 1 1 d .
H2A H 0.6735 0.4839 0.3050 0.036 Uiso 1 1 calc R
H2B H 0.6715 0.3501 0.3634 0.036 Uiso 1 1 calc R
H2C H 0.6373 0.3517 0.2775 0.036 Uiso 1 1 calc R
C3 C 0.7406(4) 0.4249(9) 0.1558(5) 0.026(2) Uani 1 1 d .
H3A H 0.7337 0.5210 0.1722 0.031 Uiso 1 1 calc R
H3B H 0.7121 0.3964 0.1150 0.031 Uiso 1 1 calc R
H3C H 0.7785 0.4171 0.1312 0.031 Uiso 1 1 calc R
C4 C 0.7469(3) 0.1230(8) 0.2393(5) 0.0183(18) Uani 1 1 d .
C5 C 0.6307(4) 0.0303(12) 0.3168(7) 0.047(3) Uani 1 1 d .
H5A H 0.6145 -0.0198 0.3641 0.056 Uiso 1 1 calc R
H5B H 0.6197 -0.0153 0.2649 0.056 Uiso 1 1 calc R
H5C H 0.6167 0.1255 0.3168 0.056 Uiso 1 1 calc R
C6 C 0.7286(5) 0.1100(11) 0.4312(6) 0.033(3) Uiso 1 1 d .
H6A H 0.7089 0.0588 0.4751 0.039 Uiso 1 1 calc R
H6B H 0.7165 0.2068 0.4322 0.039 Uiso 1 1 calc R
H6C H 0.7696 0.1050 0.4406 0.039 Uiso 1 1 calc R
C7 C 0.7292(4) -0.1579(11) 0.3368(7) 0.041(3) Uani 1 1 d .
H7A H 0.7083 -0.1973 0.3837 0.050 Uiso 1 1 calc R
H7B H 0.7700 -0.1676 0.3468 0.050 Uiso 1 1 calc R
H7C H 0.7190 -0.2068 0.2856 0.050 Uiso 1 1 calc R
C8 C 0.7039(4) -0.1210(8) 0.1224(6) 0.026(2) Uani 1 1 d .
H8A H 0.6942 -0.1399 0.0642 0.032 Uiso 1 1 calc R
H8B H 0.6707 -0.1381 0.1575 0.032 Uiso 1 1 calc R
H8C H 0.7350 -0.1818 0.1396 0.032 Uiso 1 1 calc R
C9 C 0.6620(3) 0.1550(11) 0.0910(6) 0.031(2) Uani 1 1 d .
H9A H 0.6536 0.1198 0.0352 0.037 Uiso 1 1 calc R
H9B H 0.6691 0.2545 0.0882 0.037 Uiso 1 1 calc R
H9C H 0.6296 0.1373 0.1277 0.037 Uiso 1 1 calc R
C10 C 0.7859(4) 0.0971(9) 0.0563(5) 0.0223(19) Uani 1 1 d .
H10A H 0.7684 0.1277 0.0035 0.027 Uiso 1 1 calc R
H10B H 0.8087 0.1753 0.0775 0.027 Uiso 1 1 calc R
C11 C 0.8270(4) -0.0213(9) 0.0357(5) 0.024(2) Uani 1 1 d .
H11A H 0.8482 0.0076 -0.0145 0.029 Uiso 1 1 calc R
H11B H 0.8034 -0.1012 0.0190 0.029 Uiso 1 1 calc R
C12 C 0.9253(4) -0.2041(11) 0.0426(6) 0.035(2) Uani 1 1 d .
H12A H 0.9004 -0.2690 0.0134 0.043 Uiso 1 1 calc R
H12B H 0.9527 -0.2556 0.0763 0.043 Uiso 1 1 calc R
H12C H 0.9456 -0.1472 0.0019 0.043 Uiso 1 1 calc R
C13 C 0.8421(4) -0.2056(9) 0.1862(6) 0.026(2) Uani 1 1 d .
H13A H 0.8201 -0.2735 0.1545 0.031 Uiso 1 1 calc R
H13B H 0.8163 -0.1502 0.2205 0.031 Uiso 1 1 calc R
H13C H 0.8692 -0.2537 0.2221 0.031 Uiso 1 1 calc R
C14 C 0.9231(3) 0.0409(9) 0.1717(5) 0.0190(19) Uani 1 1 d .
C15 C 1.0111(4) 0.0618(9) 0.3166(6) 0.026(2) Uani 1 1 d .
H15A H 1.0440 0.0148 0.3406 0.031 Uiso 1 1 calc R
H15B H 0.9808 0.0668 0.3581 0.031 Uiso 1 1 calc R
H15C H 1.0219 0.1554 0.2996 0.031 Uiso 1 1 calc R
C16 C 1.0492(4) -0.0583(11) 0.1533(7) 0.040(3) Uani 1 1 d .
H16A H 1.0803 -0.0999 0.1848 0.048 Uiso 1 1 calc R
H16B H 1.0609 0.0324 0.1324 0.048 Uiso 1 1 calc R
H16C H 1.0393 -0.1182 0.1064 0.048 Uiso 1 1 calc R
C17 C 0.9750(4) -0.2159(8) 0.2643(8) 0.033(2) Uani 1 1 d .
H17A H 1.0101 -0.2480 0.2904 0.039 Uiso 1 1 calc R
H17B H 0.9650 -0.2777 0.2184 0.039 Uiso 1 1 calc R
H17C H 0.9445 -0.2156 0.3056 0.039 Uiso 1 1 calc R
C18 C 1.0092(4) 0.2831(10) 0.1319(7) 0.036(2) Uani 1 1 d .
H18A H 1.0109 0.3690 0.0998 0.043 Uiso 1 1 calc R
H18B H 1.0384 0.2193 0.1119 0.043 Uiso 1 1 calc R
H18C H 1.0157 0.3033 0.1908 0.043 Uiso 1 1 calc R
C19 C 0.9239(4) 0.2261(10) 0.0049(5) 0.034(2) Uani 1 1 d .
H19A H 0.9343 0.3203 -0.0113 0.040 Uiso 1 1 calc R
H19B H 0.8836 0.2108 -0.0068 0.040 Uiso 1 1 calc R
H19C H 0.9466 0.1598 -0.0268 0.040 Uiso 1 1 calc R
C20 C 0.8854(5) 0.4505(8) 0.1497(6) 0.033(2) Uani 1 1 d .
H20A H 0.8568 0.4933 0.1856 0.039 Uiso 1 1 calc R
H20B H 0.8740 0.4603 0.0914 0.039 Uiso 1 1 calc R
H20C H 0.9219 0.4963 0.1583 0.039 Uiso 1 1 calc R
C21 C 0.9486(4) 0.4126(10) 0.3390(7) 0.036(2) Uani 1 1 d .
H21A H 0.9259 0.4944 0.3233 0.044 Uiso 1 1 calc R
H21B H 0.9747 0.3899 0.2927 0.044 Uiso 1 1 calc R
C22 C 0.9812(5) 0.4395(11) 0.4178(7) 0.049(3) Uani 1 1 d .
H22A H 1.0162 0.3832 0.4200 0.058 Uiso 1 1 calc R
H22B H 0.9914 0.5384 0.4228 0.058 Uiso 1 1 calc R
C23 C 0.9409(5) 0.3980(11) 0.4837(7) 0.045(3) Uani 1 1 d .
H23A H 0.9127 0.4717 0.4943 0.055 Uiso 1 1 calc R
H23B H 0.9609 0.3766 0.5362 0.055 Uiso 1 1 calc R
C24 C 0.9131(4) 0.2714(11) 0.4485(5) 0.032(2) Uani 1 1 d .
H24A H 0.9351 0.1874 0.4620 0.038 Uiso 1 1 calc R
H24B H 0.8741 0.2607 0.4704 0.038 Uiso 1 1 calc R
C25 C 0.8668(5) -0.0730(14) 0.4306(8) 0.047(4) Uiso 1 1 d .
H25A H 0.9062 -0.0717 0.4501 0.071 Uiso 1 1 calc R
H25B H 0.8569 -0.1667 0.4128 0.071 Uiso 1 1 calc R
H25C H 0.8417 -0.0445 0.4759 0.071 Uiso 1 1 calc R

loop_
_atom_site_aniso_label
_atom_site_aniso_U_11
_atom_site_aniso_U_22
_atom_site_aniso_U_33
_atom_site_aniso_U_23
_atom_site_aniso_U_13
_atom_site_aniso_U_12
Tm 0.01751(14) 0.01385(14) 0.01393(14) -0.0006(2) 0.0004(2) 0.00125(14)
Si1 0.0202(12) 0.0160(11) 0.0131(13) -0.0002(8) -0.0004(8) 0.0064(9)
Si2 0.0240(14) 0.0255(13) 0.0269(14) 0.0083(11) 0.0088(11) 0.0053(11)
Si3 0.0169(12) 0.0163(12) 0.0200(12) 0.0012(10) -0.0041(10) -0.0038(10)
Si4 0.0179(13) 0.0154(12) 0.0173(12) -0.0077(10) 0.0037(10) -0.0028(10)
Si5 0.0146(12) 0.0246(13) 0.0243(13) -0.0036(11) 0.0013(10) 0.0061(11)
Si6 0.0199(13) 0.0212(12) 0.0205(12) 0.0030(10) 0.0008(10) -0.0084(10)
O1 0.028(3) 0.021(3) 0.024(3) -0.003(3) -0.008(2) 0.003(3)
O2 0.017(3) 0.013(3) 0.026(4) 0.001(3) -0.008(3) -0.007(3)
O4 0.034(4) 0.025(3) 0.016(3) 0.018(2) -0.001(3) 0.006(3)
O3 0.017(3) 0.023(3) 0.019(3) -0.004(3) 0.005(3) 0.002(3)
C1 0.033(6) 0.018(5) 0.047(6) -0.018(4) -0.018(5) 0.012(4)
C2 0.028(5) 0.030(5) 0.031(5) -0.008(4) 0.004(4) 0.018(4)
C3 0.036(6) 0.017(5) 0.023(5) 0.000(4) -0.001(4) -0.003(4)
C4 0.020(4) 0.014(4) 0.022(4) -0.003(3) 0.004(3) -0.002(3)
C5 0.027(6) 0.047(7) 0.066(7) 0.009(6) 0.016(5) -0.001(5)
C7 0.034(6) 0.040(6) 0.049(6) 0.022(5) 0.010(5) 0.005(5)
C8 0.023(5) 0.017(5) 0.040(5) -0.005(4) -0.005(4) -0.010(4)
C9 0.015(5) 0.039(5) 0.040(5) -0.002(5) -0.009(4) 0.000(4)
C10 0.029(5) 0.028(5) 0.010(4) -0.003(4) -0.006(4) -0.006(4)
C11 0.031(5) 0.026(5) 0.015(4) -0.005(4) 0.002(4) -0.008(4)
C12 0.031(6) 0.041(6) 0.034(6) -0.022(5) 0.007(4) 0.004(5)
C13 0.017(5) 0.017(4) 0.042(5) 0.002(4) 0.001(4) -0.004(3)
C14 0.011(4) 0.025(5) 0.022(4) -0.010(4) -0.005(3) -0.005(4)
C15 0.020(5) 0.026(5) 0.033(5) 0.005(4) 0.002(4) -0.004(4)
C16 0.022(5) 0.045(6) 0.052(7) -0.020(5) -0.001(5) 0.005(5)
C17 0.035(5) 0.029(4) 0.035(6) 0.002(6) -0.001(6) 0.009(4)
C18 0.033(6) 0.028(5) 0.046(6) 0.013(5) 0.002(5) -0.009(4)
C19 0.039(6) 0.038(6) 0.024(5) 0.009(4) 0.008(4) -0.011(5)
C20 0.052(7) 0.009(4) 0.037(6) 0.010(4) 0.000(5) -0.002(4)
C21 0.025(5) 0.032(5) 0.052(6) -0.002(5) 0.006(5) -0.009(5)
C22 0.054(8) 0.033(6) 0.059(8) -0.005(5) -0.033(6) -0.008(5)
C23 0.037(6) 0.052(7) 0.047(7) -0.028(6) -0.021(5) 0.020(5)
C24 0.030(6) 0.051(7) 0.015(4) -0.006(4) -0.002(4) 0.003(5)

loop_
_atom_type_symbol
_atom_type_description
_atom_type_scat_dispersion_real
_atom_type_scat_dispersion_imag
_atom_type_scat_source
C C 0.0033 0.0016 'International Tables Vol C Tables 4.2.6.8 and 6.1.1.4'
H H 0.0000 0.0000 'International Tables Vol C Tables 4.2.6.8 and 6.1.1.4'
O O 0.0106 0.0060 'International Tables Vol C Tables 4.2.6.8 and 6.1.1.4'
Si Si 0.0817 0.0704 'International Tables Vol C Tables 4.2.6.8 and 6.1.1.4'
Tm Tm -0.3139 5.2483 'International Tables Vol C Tables 4.2.6.8 and 6.1.1.4'

loop_
_geom_angle_atom_site_label_1
_geom_angle_atom_site_label_2
_geom_angle_atom_site_label_3
_geom_angle
O1 Tm O2 83.4(2)
O1 Tm O4 113.5(2)
O1 Tm O3 74.9(2)
O1 Tm C4 65.7(2)
O1 Tm C14 148.5(2)
O2 Tm O4 152.7(2)
O2 Tm O3 79.58(19)
O2 Tm C4 106.7(2)
O2 Tm C14 65.6(2)
O4 Tm O3 84.4(2)
O4 Tm C4 99.9(2)
O4 Tm C14 97.3(3)
O3 Tm C4 138.8(2)
O3 Tm C14 103.2(2)
C4 Tm C14 116.6(2)
O1 Si1 C2 108.2(4)
O1 Si1 C3 105.2(4)
O1 Si1 C4 98.7(3)
C2 Si1 C3 102.0(4)
C2 Si1 C4 121.5(4)
C3 Si1 C4 119.8(4)
C4 Si2 C5 113.7(4)
C4 Si2 C6 112.0(4)
C4 Si2 C7 115.4(4)
C5 Si2 C6 106.8(5)
C5 Si2 C7 103.4(5)
C6 Si2 C7 104.8(5)
C4 Si3 C8 116.6(4)
C4 Si3 C9 113.6(4)
C4 Si3 C10 111.1(4)
C8 Si3 C9 100.2(4)
C8 Si3 C10 107.8(4)
C9 Si3 C10 106.6(4)
C11 Si4 C12 100.9(4)
C11 Si4 C13 106.5(4)
C11 Si4 C14 117.2(4)
C12 Si4 C13 107.0(4)
C12 Si4 C14 114.4(4)
C13 Si4 C14 110.0(4)
C14 Si5 C15 114.0(4)
C14 Si5 C16 114.1(4)
C14 Si5 C17 115.5(4)
C15 Si5 C16 105.9(4)
C15 Si5 C17 103.6(5)
C16 Si5 C17 102.4(5)
O2 Si6 C14 99.3(4)
O2 Si6 C18 106.4(4)
O2 Si6 C19 106.6(4)
C14 Si6 C18 118.4(4)
C14 Si6 C19 122.5(4)
C18 Si6 C19 102.2(5)
Tm O1 Si1 99.1(3)
Tm O1 C1 140.4(5)
Si1 O1 C1 120.2(5)
Tm O2 Si6 101.8(3)
Tm O2 C20 136.8(6)
Si6 O2 C20 121.2(6)
Tm O4 C25 177.6(7)
Tm O3 C21 132.3(5)
Tm O3 C24 118.2(5)
C21 O3 C24 109.4(7)
O1 C1 H1A 109.5
O1 C1 H1B 109.5
O1 C1 H1C 109.5
H1A C1 H1B 109.5
H1A C1 H1C 109.5
H1B C1 H1C 109.5
Si1 C2 H2A 109.5
Si1 C2 H2B 109.5
Si1 C2 H2C 109.5
H2A C2 H2B 109.5
H2A C2 H2C 109.5
H2B C2 H2C 109.5
Si1 C3 H3A 109.5
Si1 C3 H3B 109.5
Si1 C3 H3C 109.5
H3A C3 H3B 109.5
H3A C3 H3C 109.5
H3B C3 H3C 109.5
Tm C4 Si1 90.2(3)
Tm C4 Si2 110.1(4)
Tm C4 Si3 118.4(4)
Si1 C4 Si2 109.6(4)
Si1 C4 Si3 110.5(4)
Si2 C4 Si3 115.1(4)
Si2 C5 H5A 109.5
Si2 C5 H5B 109.5
Si2 C5 H5C 109.5
H5A C5 H5B 109.5
H5A C5 H5C 109.5
H5B C5 H5C 109.5
Si2 C6 H6A 109.5
Si2 C6 H6B 109.5
Si2 C6 H6C 109.5
H6A C6 H6B 109.5
H6A C6 H6C 109.5
H6B C6 H6C 109.5
Si2 C7 H7A 109.5
Si2 C7 H7B 109.5
Si2 C7 H7C 109.5
H7A C7 H7B 109.5
H7A C7 H7C 109.5
H7B C7 H7C 109.5
Si3 C8 H8A 109.5
Si3 C8 H8B 109.5
Si3 C8 H8C 109.5
H8A C8 H8B 109.5
H8A C8 H8C 109.5
H8B C8 H8C 109.5
Si3 C9 H9A 109.5
Si3 C9 H9B 109.5
Si3 C9 H9C 109.5
H9A C9 H9B 109.5
H9A C9 H9C 109.5
H9B C9 H9C 109.5
Si3 C10 H10A 107.6
Si3 C10 H10B 107.6
Si3 C10 C11 119.0(6)
H10A C10 H10B 107.0
H10A C10 C11 107.6
H10B C10 C11 107.6
Si4 C11 C10 123.0(6)
Si4 C11 H11A 106.6
Si4 C11 H11B 106.6
C10 C11 H11A 106.6
C10 C11 H11B 106.6
H11A C11 H11B 106.5
Si4 C12 H12A 109.5
Si4 C12 H12B 109.5
Si4 C12 H12C 109.5
H12A C12 H12B 109.5
H12A C12 H12C 109.5
H12B C12 H12C 109.5
Si4 C13 H13A 109.5
Si4 C13 H13B 109.5
Si4 C13 H13C 109.5
H13A C13 H13B 109.5
H13A C13 H13C 109.5
H13B C13 H13C 109.5
Tm C14 Si4 105.7(4)
Tm C14 Si5 113.8(4)
Tm C14 Si6 93.0(3)
Si4 C14 Si5 112.0(5)
Si4 C14 Si6 116.1(4)
Si5 C14 Si6 114.5(4)
Si5 C15 H15A 109.5
Si5 C15 H15B 109.5
Si5 C15 H15C 109.5
H15A C15 H15B 109.5
H15A C15 H15C 109.5
H15B C15 H15C 109.5
Si5 C16 H16A 109.5
Si5 C16 H16B 109.5
Si5 C16 H16C 109.5
H16A C16 H16B 109.5
H16A C16 H16C 109.5
H16B C16 H16C 109.5
Si5 C17 H17A 109.5
Si5 C17 H17B 109.5
Si5 C17 H17C 109.5
H17A C17 H17B 109.5
H17A C17 H17C 109.5
H17B C17 H17C 109.5
Si6 C18 H18A 109.5
Si6 C18 H18B 109.5
Si6 C18 H18C 109.5
H18A C18 H18B 109.5
H18A C18 H18C 109.5
H18B C18 H18C 109.5
Si6 C19 H19A 109.5
Si6 C19 H19B 109.5
Si6 C19 H19C 109.5
H19A C19 H19B 109.5
H19A C19 H19C 109.5
H19B C19 H19C 109.5
O2 C20 H20A 109.5
O2 C20 H20B 109.5
O2 C20 H20C 109.5
H20A C20 H20B 109.5
H20A C20 H20C 109.5
H20B C20 H20C 109.5
O3 C21 H21A 110.7
O3 C21 H21B 110.7
O3 C21 C22 105.0(8)
H21A C21 H21B 108.8
H21A C21 C22 110.7
H21B C21 C22 110.7
C21 C22 H22A 111.1
C21 C22 H22B 111.1
C21 C22 C23 103.1(9)
H22A C22 H22B 109.1
H22A C22 C23 111.1
H22B C22 C23 111.1
C22 C23 H23A 111.1
C22 C23 H23B 111.1
C22 C23 C24 103.5(8)
H23A C23 H23B 109.0
H23A C23 C24 111.1
H23B C23 C24 111.1
O3 C24 C23 103.9(8)
O3 C24 H24A 111.0
O3 C24 H24B 111.0
C23 C24 H24A 111.0
C23 C24 H24B 111.0
H24A C24 H24B 109.0
O4 C25 H25A 109.5
O4 C25 H25B 109.5
O4 C25 H25C 109.5
H25A C25 H25B 109.5
H25A C25 H25C 109.5
H25B C25 H25C 109.5

loop_
_geom_bond_atom_site_label_1
_geom_bond_atom_site_label_2
_geom_bond_distance
Tm O1 2.403(6)
Tm O2 2.390(6)
Tm O4 1.999(5)
Tm O3 2.408(7)
Tm C4 2.575(8)
Tm C14 2.561(8)
Si1 O1 1.722(6)
Si1 C2 1.893(8)
Si1 C3 1.882(8)
Si1 C4 1.840(8)
Si2 C4 1.858(8)
Si2 C5 1.897(10)
Si2 C6 1.905(10)
Si2 C7 1.889(10)
Si3 C4 1.857(8)
Si3 C8 1.886(8)
Si3 C9 1.886(9)
Si3 C10 1.894(9)
Si4 C11 1.898(9)
Si4 C12 1.889(9)
Si4 C13 1.883(9)
Si4 C14 1.862(8)
Si5 C14 1.853(9)
Si5 C15 1.878(9)
Si5 C16 1.891(10)
Si5 C17 1.868(9)
Si6 O2 1.714(7)
Si6 C14 1.809(9)
Si6 C18 1.881(9)
Si6 C19 1.874(9)
O1 C1 1.423(10)
O2 C20 1.437(10)
O4 C25 1.375(13)
O3 C21 1.442(11)
O3 C24 1.476(10)
C1 H1A 0.980
C1 H1B 0.980
C1 H1C 0.980
C2 H2A 0.980
C2 H2B 0.980
C2 H2C 0.980
C3 H3A 0.980
C3 H3B 0.980
C3 H3C 0.980
C5 H5A 0.980
C5 H5B 0.980
C5 H5C 0.980
C6 H6A 0.980
C6 H6B 0.980
C6 H6C 0.980
C7 H7A 0.980
C7 H7B 0.980
C7 H7C 0.980
C8 H8A 0.980
C8 H8B 0.980
C8 H8C 0.980
C9 H9A 0.980
C9 H9B 0.980
C9 H9C 0.980
C10 H10A 0.990
C10 H10B 0.990
C10 C11 1.538(12)
C11 H11A 0.990
C11 H11B 0.990
C12 H12A 0.980
C12 H12B 0.980
C12 H12C 0.980
C13 H13A 0.980
C13 H13B 0.980
C13 H13C 0.980
C15 H15A 0.980
C15 H15B 0.980
C15 H15C 0.980
C16 H16A 0.980
C16 H16B 0.980
C16 H16C 0.980
C17 H17A 0.980
C17 H17B 0.980
C17 H17C 0.980
C18 H18A 0.980
C18 H18B 0.980
C18 H18C 0.980
C19 H19A 0.980
C19 H19B 0.980
C19 H19C 0.980
C20 H20A 0.980
C20 H20B 0.980
C20 H20C 0.980
C21 H21A 0.990
C21 H21B 0.990
C21 C22 1.505(14)
C22 H22A 0.990
C22 H22B 0.990
C22 C23 1.481(16)
C23 H23A 0.990
C23 H23B 0.990
C23 C24 1.502(14)
C24 H24A 0.990
C24 H24B 0.990
C25 H25A 0.980
C25 H25B 0.980
C25 H25C 0.980
